data_1545429
loop_
_publ_author_name
'Kim, Ju Hyun'
'Song, Taemoon'
'Chung, Young Keun'

_publ_section_title
;
 Rhodium-Catalyzed Intermolecular Carbonylative [2 + 2 + 1] Cycloaddition
 of Alkynes Using Alcohol as the Carbon Monoxide Source for the Formation
 of Cyclopentenones.
;
_journal_issue 5
_journal_name_full 'Organic letters'
_journal_page_first 1248
_journal_page_last 1251
_journal_paper_doi 10.1021/acs.orglett.7b00458
_journal_volume 19
_journal_year 2017
_chemical_absolute_configuration unk
_chemical_formula_moiety 'C21 H20 O3'
_chemical_formula_sum 'C21 H20 O3'
_chemical_formula_weight 320.39
_space_group_crystal_system orthorhombic
_space_group_IT_number 29
_space_group_name_Hall 'P 2c -2ac'
_space_group_name_H-M_alt 'P c a 21'
_symmetry_Int_Tables_number 29
_symmetry_space_group_name_Hall 'P 2c -2ac'
_symmetry_space_group_name_H-M 'P c a 21'
_audit_creation_date 2016-09-05
_audit_creation_method
;
Olex2 1.2
(compiled 2015.09.30 svn.r3233 for OlexSys, GUI svn.r5103)
;
_cell_angle_alpha 90
_cell_angle_beta 90
_cell_angle_gamma 90
_cell_formula_units_Z 4
_cell_length_a 11.8946(9)
_cell_length_b 18.6719(14)
_cell_length_c 7.5647(5)
_cell_measurement_reflns_used 9874
_cell_measurement_temperature 223
_cell_measurement_theta_max 28.20
_cell_measurement_theta_min 2.77
_cell_volume 1680.1(2)
_computing_cell_refinement 'SAINT v8.34A (Bruker, 2013)'
_computing_data_reduction 'SAINT v8.34A (Bruker, 2013)'
_computing_molecular_graphics 'Olex2 (Dolomanov et al., 2009)'
_computing_publication_material 'Olex2 (Dolomanov et al., 2009)'
_computing_structure_refinement 'olex2.refine (Bourhis et al., 2015)'
_computing_structure_solution 'olex2.solve (Bourhis et al., 2015)'
_diffrn_ambient_temperature 223.15
_diffrn_measured_fraction_theta_full 0.9990
_diffrn_measured_fraction_theta_max 0.9988
_diffrn_measurement_device_type 'PHOTON 100 CMOS'
_diffrn_measurement_method '\f and \w scans'
_diffrn_radiation_monochromator graphite
_diffrn_radiation_type 'Mo K\a'
_diffrn_radiation_wavelength 0.71073
_diffrn_reflns_av_R_equivalents 0.0724
_diffrn_reflns_av_unetI/netI 0.0264
_diffrn_reflns_limit_h_max 15
_diffrn_reflns_limit_h_min -15
_diffrn_reflns_limit_k_max 24
_diffrn_reflns_limit_k_min -24
_diffrn_reflns_limit_l_max 10
_diffrn_reflns_limit_l_min -10
_diffrn_reflns_number 68162
_diffrn_reflns_theta_full 28.3252
_diffrn_reflns_theta_max 28.33
_diffrn_reflns_theta_min 2.18
_exptl_absorpt_coefficient_mu 0.084
_exptl_absorpt_correction_T_max 0.7457
_exptl_absorpt_correction_T_min 0.7016
_exptl_absorpt_correction_type multi-scan
_exptl_absorpt_process_details
;
SADABS-2014/2 (Bruker,2014/2) was used for absorption correction.
wR2(int) was 0.1207 before and 0.0531 after correction.
The Ratio of minimum to maximum transmission is 0.9409.
The \l/2 correction factor is 0.00150.
;
_exptl_crystal_colour yellow
_exptl_crystal_colour_primary yellow
_exptl_crystal_density_diffrn 1.2666
_exptl_crystal_description Needle
_exptl_crystal_F_000 680.3520
_exptl_crystal_size_max 0.22
_exptl_crystal_size_mid 0.15
_exptl_crystal_size_min 0.08
_refine_diff_density_max 0.1928
_refine_diff_density_min -0.2396
_refine_diff_density_rms 0.0470
_refine_ls_abs_structure_details 'Flack, H. D. (1983). Acta Cryst. A39, 876-881.'
_refine_ls_abs_structure_Flack -0.2(11)
_refine_ls_d_res_high 0.7490
_refine_ls_d_res_low 9.3360
_refine_ls_goodness_of_fit_ref 0.9101
_refine_ls_hydrogen_treatment mixed
_refine_ls_matrix_type full
_refine_ls_number_constraints 30
_refine_ls_number_parameters 227
_refine_ls_number_reflns 4176
_refine_ls_number_restraints 0
_refine_ls_restrained_S_all 0.9101
_refine_ls_R_factor_all 0.0714
_refine_ls_R_factor_gt 0.0442
_refine_ls_shift/su_max 0.0000
_refine_ls_shift/su_mean 0.0000
_refine_ls_structure_factor_coef Fsqd
_refine_ls_weighting_details 'w=1/[\s^2^(Fo^2^)+(0.0690P)^2^+1.0340P] where P=(Fo^2^+2Fc^2^)/3'
_refine_ls_weighting_scheme calc
_refine_ls_wR_factor_gt 0.1079
_refine_ls_wR_factor_ref 0.1392
_reflns_Friedel_coverage 0.998
_reflns_limit_h_max 15
_reflns_limit_h_min -15
_reflns_limit_k_max 24
_reflns_limit_k_min -24
_reflns_limit_l_max 10
_reflns_limit_l_min -10
_reflns_number_gt 3194
_reflns_number_total 4176
_reflns_threshold_expression I>=2u(I)
_cod_data_source_file ol7b00458_si_002.cif
_cod_data_source_block CompoundB
_cod_depositor_comments
;
The following automatic conversions were performed:

'_exptl_absorpt_correction_type' value 'Multi-scan' changed to
'multi-scan' according to
/home/data/users/saulius/crontab/automatic-downloads/current/ACS/lib/dictionaries/cif_core.dic
dictionary named 'cif_core.dic' version 2.4.2 from 2011-04-26.

Automatic conversion script
Id: cif_fix_values 4973 2017-02-22 13:04:09Z antanas 
;
_cod_original_sg_symbol_Hall ' P 2c -2ac'
_cod_database_code 1545429
_olex2_refinement_description
;
1. Fixed Uiso
 At 1.2 times of:
  All C(H) groups
 At 1.5 times of:
  All C(H,H,H) groups
2.a Aromatic/amide H refined with riding coordinates:
 C4(H4), C8(H8), C11(H11), C13(H13), C15(H15), C17(H17), C19(H19), C20(H20),
 C21(H21)
2.b Idealised Me refined as rotating group:
 C9(H9a,H9b,H9c), C18(H18a,H18b,H18c), C24(H24a,H24b,H24c)
;
_olex2_submission_special_instructions 'No special instructions were received'

loop_
_space_group_symop_id
_space_group_symop_operation_xyz
1 x,y,z
2 -x,-y,z+1/2
3 -x+1/2,y,z+1/2
4 x+1/2,-y,z

loop_
_atom_site_label
_atom_site_type_symbol
_atom_site_fract_x
_atom_site_fract_y
_atom_site_fract_z
_atom_site_U_iso_or_equiv
_atom_site_adp_type
_atom_site_occupancy
_atom_site_refinement_flags_posn
O1 O -0.35502(14) -0.92579(9) -0.3821(2) 0.0452(4) Uani 1.000000 .
O2 O -0.45526(14) -1.69264(10) -0.1568(3) 0.0541(5) Uani 1.000000 .
O3 O -0.60879(13) -1.22778(10) -0.2491(3) 0.0595(6) Uani 1.000000 .
C4 C -0.31577(18) -1.40734(12) -0.2543(3) 0.0394(5) Uani 1.000000 .
H4 H -0.23885(18) -1.40207(12) -0.2796(3) 0.0473(6) Uiso 1.000000 R
C5 C -0.35356(17) -1.48097(13) -0.2286(3) 0.0389(5) Uani 1.000000 .
C6 C -0.36584(18) -0.99859(13) -0.3710(3) 0.0376(5) Uani 1.000000 .
C7 C -0.40735(17) -1.22311(13) -0.2866(3) 0.0378(5) Uani 1.000000 .
C8 C -0.3032(2) -1.04673(14) -0.4679(3) 0.0436(5) Uani 1.000000 .
H8 H -0.2504(2) -1.03024(14) -0.5509(3) 0.0524(7) Uiso 1.000000 R
C9 C -0.2640(2) -0.89887(14) -0.4851(4) 0.0531(7) Uani 1.000000 .
H9a H -0.2758(10) -0.9110(10) -0.6084(6) 0.0796(10) Uiso 1.000000 GR
H9b H -0.2601(12) -0.84723(19) -0.473(2) 0.0796(10) Uiso 1.000000 GR
H9c H -0.1942(3) -0.9200(9) -0.4444(19) 0.0796(10) Uiso 1.000000 GR
C10 C -0.39499(18) -1.14608(13) -0.3196(3) 0.0372(5) Uani 1.000000 .
C11 C -0.28607(18) -1.53694(13) -0.2886(4) 0.0445(6) Uani 1.000000 .
H11 H -0.21762(18) -1.52590(13) -0.3444(4) 0.0534(7) Uiso 1.000000 R
C12 C -0.51733(18) -1.25709(13) -0.2504(3) 0.0436(5) Uani 1.000000 .
C13 C -0.31596(19) -1.60813(14) -0.2692(4) 0.0463(6) Uani 1.000000 .
H13 H -0.26843(19) -1.64459(14) -0.3112(4) 0.0556(7) Uiso 1.000000 R
C14 C -0.32685(17) -1.27526(13) -0.2809(3) 0.0378(5) Uani 1.000000 .
C15 C -0.44522(18) -1.02357(13) -0.2518(3) 0.0427(5) Uani 1.000000 .
H15 H -0.48975(18) -0.99092(13) -0.1882(3) 0.0512(6) Uiso 1.000000 R
C16 C -0.37450(18) -1.34600(12) -0.2471(3) 0.0378(5) Uani 1.000000 .
C17 C -0.3184(2) -1.11944(14) -0.4422(3) 0.0443(6) Uani 1.000000 .
H17 H -0.2757(2) -1.15185(14) -0.5096(3) 0.0532(7) Uiso 1.000000 R
C18 C -0.20225(17) -1.26497(14) -0.2995(4) 0.0458(6) Uani 1.000000 .
H18a H -0.1778(3) -1.2834(10) -0.4131(12) 0.0688(9) Uiso 1.000000 GR
H18b H -0.1846(3) -1.21435(17) -0.292(3) 0.0688(9) Uiso 1.000000 GR
H18c H -0.1638(2) -1.2905(9) -0.2056(16) 0.0688(9) Uiso 1.000000 GR
C19 C -0.45900(18) -1.09594(13) -0.2263(3) 0.0426(5) Uani 1.000000 .
H19 H -0.51267(18) -1.11208(13) -0.1442(3) 0.0511(6) Uiso 1.000000 R
C20 C -0.45480(19) -1.50009(13) -0.1455(3) 0.0420(5) Uani 1.000000 .
H20 H -0.50239(19) -1.46396(13) -0.1020(3) 0.0505(6) Uiso 1.000000 R
C21 C -0.4855(2) -1.57048(14) -0.1265(3) 0.0448(6) Uani 1.000000 .
H21 H -0.5542(2) -1.58182(14) -0.0715(3) 0.0538(7) Uiso 1.000000 R
C22 C -0.4982(2) -1.33555(13) -0.2128(4) 0.0430(5) Uani 1.000000 .
C23 C -0.41676(19) -1.62511(13) -0.1873(3) 0.0419(5) Uani 1.000000 .
C24 C -0.3912(3) -1.75167(15) -0.2221(5) 0.0632(8) Uani 1.000000 .
H24a H -0.3827(17) -1.7473(7) -0.3492(6) 0.0948(12) Uiso 1.000000 GR
H24b H -0.3176(8) -1.7517(8) -0.167(2) 0.0948(12) Uiso 1.000000 GR
H24c H -0.4297(11) -1.79608(16) -0.195(3) 0.0948(12) Uiso 1.000000 GR
H22a H -0.550(2) -1.3654(14) -0.292(4) 0.047(7) Uiso 1.000000 .
H22b H -0.519(3) -1.3444(16) -0.079(5) 0.068(9) Uiso 1.000000 .

loop_
_atom_site_aniso_label
_atom_site_aniso_U_11
_atom_site_aniso_U_22
_atom_site_aniso_U_33
_atom_site_aniso_U_12
_atom_site_aniso_U_13
_atom_site_aniso_U_23
O1 0.0447(9) 0.0472(10) 0.0436(9) 0.0001(7) 0.0037(8) 0.0016(8)
O2 0.0359(9) 0.0464(10) 0.0799(14) 0.0015(8) 0.0047(9) -0.0005(10)
O3 0.0291(8) 0.0575(11) 0.0920(16) 0.0040(7) 0.0045(9) 0.0028(11)
C4 0.0281(10) 0.0516(13) 0.0385(11) 0.0013(9) 0.0005(9) 0.0015(11)
C5 0.0288(10) 0.0503(13) 0.0378(12) 0.0042(9) -0.0025(9) 0.0034(10)
C6 0.0330(10) 0.0467(13) 0.0330(11) 0.0001(9) -0.0033(9) 0.0012(10)
C7 0.0291(10) 0.0476(13) 0.0367(12) -0.0016(9) 0.0022(9) -0.0026(10)
C8 0.0418(13) 0.0543(14) 0.0347(11) -0.0012(11) 0.0095(10) -0.0004(10)
C9 0.0508(15) 0.0551(15) 0.0533(15) -0.0030(13) 0.0088(12) 0.0087(13)
C10 0.0301(10) 0.0472(13) 0.0345(11) -0.0009(9) -0.0001(9) -0.0028(10)
C11 0.0289(10) 0.0558(15) 0.0488(13) 0.0039(10) 0.0052(10) 0.0019(11)
C12 0.0309(10) 0.0513(14) 0.0486(14) 0.0030(9) 0.0019(10) -0.0018(12)
C13 0.0329(11) 0.0522(14) 0.0540(15) 0.0071(10) 0.0027(11) -0.0020(12)
C14 0.0291(9) 0.0500(13) 0.0344(11) 0.0001(9) 0.0010(9) -0.0032(10)
C15 0.0324(10) 0.0521(14) 0.0435(13) 0.0035(9) 0.0060(10) -0.0036(11)
C16 0.0281(10) 0.0500(13) 0.0353(11) -0.0004(9) -0.0007(8) -0.0016(10)
C17 0.0439(13) 0.0509(15) 0.0381(13) 0.0024(11) 0.0078(10) -0.0025(10)
C18 0.0294(10) 0.0545(15) 0.0536(14) -0.0011(9) 0.0035(11) -0.0042(11)
C19 0.0300(10) 0.0535(14) 0.0442(13) -0.0013(10) 0.0070(10) -0.0007(11)
C20 0.0350(11) 0.0480(13) 0.0431(13) 0.0078(10) 0.0062(10) 0.0003(11)
C21 0.0300(11) 0.0566(15) 0.0477(14) 0.0048(10) 0.0067(10) 0.0051(11)
C22 0.0306(11) 0.0480(13) 0.0503(14) -0.0003(10) 0.0060(10) -0.0006(12)
C23 0.0296(10) 0.0474(13) 0.0486(13) 0.0024(9) -0.0034(9) 0.0023(11)
C24 0.0524(15) 0.0517(15) 0.085(2) 0.0109(13) 0.0014(15) -0.0011(16)

loop_
_atom_type_symbol
_atom_type_scat_dispersion_real
_atom_type_scat_dispersion_imag
_atom_type_scat_Cromer_Mann_a1
_atom_type_scat_Cromer_Mann_a2
_atom_type_scat_Cromer_Mann_a3
_atom_type_scat_Cromer_Mann_a4
_atom_type_scat_Cromer_Mann_b1
_atom_type_scat_Cromer_Mann_b2
_atom_type_scat_Cromer_Mann_b3
_atom_type_scat_Cromer_Mann_b4
_atom_type_scat_Cromer_Mann_c
_atom_type_scat_source
_atom_type_scat_dispersion_source
H 0.00000 0.00000 0.49300 0.32291 0.14019 0.04081 10.51090 26.12570 3.14236 57.79970 0.0030380000826 'International Tables Volume C Table 6.1.1.4 (pp. 500-502)' 'Henke, Gullikson and Davis, At. Data and Nucl. Data Tables, 1993, 54, 2'
C 0.00347 0.00161 2.31000 1.02000 1.58860 0.86500 20.84390 10.20750 0.56870 51.65120 0.215599998832 'International Tables Volume C Table 6.1.1.4 (pp. 500-502)' 'Henke, Gullikson and Davis, At. Data and Nucl. Data Tables, 1993, 54, 2'
O 0.01158 0.00611 3.04850 2.28680 1.54630 0.86700 13.27710 5.70110 0.32390 32.90890 0.250800013542 'International Tables Volume C Table 6.1.1.4 (pp. 500-502)' 'Henke, Gullikson and Davis, At. Data and Nucl. Data Tables, 1993, 54, 2'

loop_
_geom_angle_atom_site_label_1
_geom_angle_atom_site_label_2
_geom_angle_atom_site_label_3
_geom_angle
C9 O1 C6 117.08(19)
C24 O2 C23 118.5(2)
C16 C4 C5 129.6(2)
C11 C5 C4 119.0(2)
C20 C5 C4 124.3(2)
C20 C5 C11 116.7(2)
C8 C6 O1 124.4(2)
C15 C6 O1 116.0(2)
C15 C6 C8 119.6(2)
C12 C7 C10 122.72(19)
C14 C7 C10 129.3(2)
C14 C7 C12 107.9(2)
C17 C8 C6 119.6(2)
C17 C10 C7 122.0(2)
C19 C10 C7 121.1(2)
C19 C10 C17 117.0(2)
C13 C11 C5 122.5(2)
C7 C12 O3 126.8(2)
C22 C12 O3 124.7(2)
C22 C12 C7 108.55(19)
C23 C13 C11 119.3(2)
C16 C14 C7 112.22(19)
C18 C14 C7 126.7(2)
C18 C14 C16 121.0(2)
C19 C15 C6 120.2(2)
C14 C16 C4 124.2(2)
C22 C16 C4 128.7(2)
C22 C16 C14 106.99(19)
C10 C17 C8 122.0(2)
C15 C19 C10 121.5(2)
C21 C20 C5 121.3(2)
C23 C21 C20 120.9(2)
C16 C22 C12 103.89(19)
C13 C23 O2 125.3(2)
C21 C23 O2 115.3(2)
C21 C23 C13 119.4(2)

loop_
_geom_bond_atom_site_label_1
_geom_bond_atom_site_label_2
_geom_bond_distance
O1 C6 1.368(3)
O1 C9 1.425(3)
O2 C23 1.361(3)
O2 C24 1.428(3)
O3 C12 1.218(3)
C4 C5 1.459(3)
C4 C16 1.343(3)
C5 C11 1.394(3)
C5 C20 1.405(3)
C6 C8 1.378(3)
C6 C15 1.387(3)
C7 C10 1.467(3)
C7 C12 1.479(3)
C7 C14 1.366(3)
C8 C17 1.383(4)
C10 C17 1.392(3)
C10 C19 1.398(3)
C11 C13 1.384(3)
C12 C22 1.509(3)
C13 C23 1.386(3)
C14 C16 1.460(3)
C14 C18 1.501(3)
C15 C19 1.375(3)
C16 C22 1.507(3)
C20 C21 1.372(4)
C21 C23 1.386(3)
